data_1504230
loop_
_publ_author_name
'Webster, Robert'
'Lautens, Mark'

_publ_section_title
;
 Conformational effects in diastereoselective aryne Diels-Alder reactions:
 synthesis of benzo-fused [2.2.1] heterobicycles.
;
_journal_issue 20
_journal_name_full 'Organic letters'
_journal_page_first 4688
_journal_page_last 4691
_journal_paper_doi 10.1021/ol9019869
_journal_volume 11
_journal_year 2009
_chemical_absolute_configuration ad
_chemical_formula_moiety 'C21 H23 N O4 S'
_chemical_formula_sum 'C21 H23 N O4 S'
_chemical_formula_weight 385.46
_chemical_name_systematic
; 
? 
;
_space_group_IT_number 19
_symmetry_cell_setting orthorhombic
_symmetry_space_group_name_Hall 'P 2ac 2ab'
_symmetry_space_group_name_H-M 'P 21 21 21'
_atom_sites_solution_hydrogens geom
_atom_sites_solution_primary direct
_atom_sites_solution_secondary difmap
_audit_creation_method SHELXL-97
_cell_angle_alpha 90.00
_cell_angle_beta 90.00
_cell_angle_gamma 90.00
_cell_formula_units_Z 4
_cell_length_a 7.7600(3)
_cell_length_b 8.8993(3)
_cell_length_c 27.2380(10)
_cell_measurement_reflns_used 11329
_cell_measurement_temperature 150(1)
_cell_measurement_theta_max 27.5
_cell_measurement_theta_min 2.7
_cell_volume 1881.02(12)
_computing_cell_refinement 'Denzo-SMN (Otwinowski & Minor, 1997)'
_computing_data_collection 'Collect (Nonius B.V., 1997-2002)'
_computing_data_reduction Denzo-SMN
_computing_molecular_graphics 'PLATON (Spek, 2003)'
_computing_publication_material 'SHELXTL V6.1'
_computing_structure_refinement 'SHELXTL V6.1 (Sheldrick, 2008)'
_computing_structure_solution 'SIR-92 (Altomare et al., 1994)'
_diffrn_ambient_temperature 150(2)
_diffrn_detector_area_resol_mean 9
_diffrn_measured_fraction_theta_full 0.994
_diffrn_measured_fraction_theta_max 0.994
_diffrn_measurement_device_type 'Nonius KappaCCD'
_diffrn_measurement_method '\f scans and \w scans with \k offsets'
_diffrn_radiation_monochromator graphite
_diffrn_radiation_source 'fine-focus sealed tube'
_diffrn_radiation_type MoK\a
_diffrn_radiation_wavelength 0.71073
_diffrn_reflns_av_R_equivalents 0.0488
_diffrn_reflns_av_sigmaI/netI 0.0632
_diffrn_reflns_limit_h_max 10
_diffrn_reflns_limit_h_min -9
_diffrn_reflns_limit_k_max 11
_diffrn_reflns_limit_k_min -11
_diffrn_reflns_limit_l_max 35
_diffrn_reflns_limit_l_min -35
_diffrn_reflns_number 11329
_diffrn_reflns_theta_full 27.48
_diffrn_reflns_theta_max 27.48
_diffrn_reflns_theta_min 2.73
_diffrn_standards_number 0
_exptl_absorpt_coefficient_mu 0.199
_exptl_absorpt_correction_T_max 0.982
_exptl_absorpt_correction_T_min 0.870
_exptl_absorpt_correction_type multi-scan
_exptl_absorpt_process_details
;
multi-scan from symmetry-related measurements 
Sortav (Blessing 1995)
;
_exptl_crystal_colour colourless
_exptl_crystal_density_diffrn 1.361
_exptl_crystal_density_method 'not measured'
_exptl_crystal_description block
_exptl_crystal_F_000 816
_exptl_crystal_size_max 0.20
_exptl_crystal_size_mid 0.14
_exptl_crystal_size_min 0.12
_refine_diff_density_max 0.251
_refine_diff_density_min -0.325
_refine_diff_density_rms 0.055
_refine_ls_abs_structure_details 'Flack H D (1983), Acta Cryst. A39, 876-881'
_refine_ls_abs_structure_Flack 0.01(10)
_refine_ls_extinction_method none
_refine_ls_goodness_of_fit_ref 1.057
_refine_ls_hydrogen_treatment constr
_refine_ls_matrix_type full
_refine_ls_number_parameters 248
_refine_ls_number_reflns 4147
_refine_ls_number_restraints 2
_refine_ls_restrained_S_all 1.060
_refine_ls_R_factor_all 0.0865
_refine_ls_R_factor_gt 0.0494
_refine_ls_shift/su_max 0.000
_refine_ls_shift/su_mean 0.000
_refine_ls_structure_factor_coef Fsqd
_refine_ls_weighting_details 'calc w=1/[\s^2^(Fo^2^)+(0.0495P)^2^+0.4721P] where P=(Fo^2^+2Fc^2^)/3'
_refine_ls_weighting_scheme calc
_refine_ls_wR_factor_gt 0.1002
_refine_ls_wR_factor_ref 0.1165
_reflns_number_gt 2979
_reflns_number_total 4147
_reflns_threshold_expression I>2\s(I)
_cod_data_source_file ol9019869_si_009.cif
_cod_data_source_block k08254
_cod_depositor_comments
;
The following automatic conversions were performed:

'_symmetry_cell_setting' value 'Orthorhombic' changed to
'orthorhombic' according to
/home/saulius/struct/CIF-dictionaries/cif_core.dic dictionary named
'cif_core.dic' version 2.4.2 from 2011-04-26.

Automatic conversion script
Id: cif_fix_values 1715 2011-07-08 13:25:40Z adriana 
;
_cod_database_code 1504230

loop_
_symmetry_equiv_pos_as_xyz
'x, y, z'
'-x+1/2, -y, z+1/2'
'x+1/2, -y+1/2, -z'
'-x, y+1/2, -z+1/2'

loop_
_atom_site_label
_atom_site_type_symbol
_atom_site_fract_x
_atom_site_fract_y
_atom_site_fract_z
_atom_site_U_iso_or_equiv
_atom_site_adp_type
_atom_site_occupancy
_atom_site_symmetry_multiplicity
_atom_site_calc_flag
_atom_site_refinement_flags
_atom_site_disorder_assembly
_atom_site_disorder_group
S1 S 0.45496(9) 0.64044(8) 0.40403(3) 0.03293(19) Uani 1 1 d . A -1
O1 O 0.4276(3) 0.5958(2) 0.45397(7) 0.0442(5) Uani 1 1 d . A -1
O2 O 0.6271(2) 0.6372(2) 0.38574(8) 0.0436(5) Uani 1 1 d . A -1
O3 O 0.1653(3) 0.3229(2) 0.36247(9) 0.0492(6) Uani 1 1 d . A -1
O4 O 0.7134(3) 0.0503(3) 0.37026(9) 0.0507(7) Uani 0.897(4) 1 d P A -1
N1 N 0.3218(3) 0.5366(3) 0.36728(8) 0.0301(5) Uani 1 1 d . A -1
C1 C 0.3540(4) 0.8171(3) 0.39168(11) 0.0377(7) Uani 1 1 d . A -1
H1A H 0.3021 0.8582 0.4221 0.045 Uiso 1 1 calc R A -1
H1B H 0.4399 0.8901 0.3793 0.045 Uiso 1 1 calc R A -1
C2 C 0.2156(3) 0.7901(3) 0.35336(10) 0.0310(6) Uani 1 1 d . A -1
C3 C 0.2602(4) 0.8233(3) 0.29867(11) 0.0365(7) Uani 1 1 d . A -1
C4 C 0.0887(4) 0.7553(4) 0.28045(11) 0.0407(8) Uani 1 1 d . A -1
H4A H 0.0721 0.7605 0.2441 0.049 Uiso 1 1 calc R A -1
C5 C 0.0957(4) 0.5944(4) 0.30119(11) 0.0448(8) Uani 1 1 d . A -1
H5A H 0.1744 0.5299 0.2818 0.054 Uiso 1 1 calc R A -1
H5B H -0.0201 0.5479 0.3021 0.054 Uiso 1 1 calc R A -1
C6 C 0.1662(3) 0.6224(3) 0.35347(10) 0.0322(6) Uani 1 1 d . A -1
H6A H 0.0731 0.6043 0.3781 0.039 Uiso 1 1 calc R A -1
C7 C -0.0472(4) 0.8434(4) 0.31043(11) 0.0428(7) Uani 1 1 d . A -1
H7A H -0.0784 0.9386 0.2938 0.051 Uiso 1 1 calc R A -1
H7B H -0.1527 0.7828 0.3154 0.051 Uiso 1 1 calc R A -1
C8 C 0.0445(4) 0.8740(3) 0.35979(10) 0.0384(7) Uani 1 1 d . A -1
H8A H 0.0635 0.9829 0.3649 0.046 Uiso 1 1 calc R A -1
H8B H -0.0223 0.8332 0.3877 0.046 Uiso 1 1 calc R A -1
C9 C 0.4221(4) 0.7456(4) 0.27906(12) 0.0494(9) Uani 1 1 d . A -1
H9A H 0.4398 0.7739 0.2447 0.074 Uiso 1 1 calc R A -1
H9B H 0.4080 0.6364 0.2814 0.074 Uiso 1 1 calc R A -1
H9C H 0.5221 0.7768 0.2985 0.074 Uiso 1 1 calc R A -1
C10 C 0.2815(5) 0.9918(4) 0.28767(12) 0.0506(9) Uani 1 1 d . A -1
H10A H 0.1802 1.0465 0.2996 0.076 Uiso 1 1 calc R A -1
H10B H 0.2930 1.0066 0.2522 0.076 Uiso 1 1 calc R A -1
H10C H 0.3849 1.0297 0.3042 0.076 Uiso 1 1 calc R A -1
C11 C 0.3018(4) 0.3818(3) 0.37338(10) 0.0354(7) Uani 1 1 d . A -1
C12 C 0.4518(4) 0.2922(3) 0.39081(10) 0.0330(6) Uani 1 1 d D A -1
C13 C 0.6055(4) 0.3076(3) 0.36856(11) 0.0385(7) Uani 1 1 d D A -1
H13A H 0.6199 0.3838 0.3445 0.046 Uiso 1 1 calc R A -1
C14 C 0.7500(4) 0.2106(4) 0.38048(12) 0.0475(8) Uani 1 1 d . A -1
H14A H 0.8686 0.2486 0.3732 0.057 Uiso 1 1 calc R A -1
C15 C 0.7299(4) 0.1051(4) 0.42115(12) 0.0459(8) Uani 1 1 d . A -1
H15A H 0.8366 0.0762 0.4394 0.055 Uiso 1 1 calc R A -1
C16 C 0.5677(4) 0.1014(3) 0.44844(11) 0.0350(7) Uani 1 1 d . A -1
C17 C 0.5516(5) 0.0096(3) 0.48996(11) 0.0465(8) Uani 1 1 d . A -1
H17A H 0.6479 -0.0461 0.5015 0.056 Uiso 1 1 calc R A -1
C18 C 0.3955(5) 0.0003(4) 0.51412(12) 0.0515(9) Uani 1 1 d . A -1
H18A H 0.3841 -0.0631 0.5420 0.062 Uiso 1 1 calc R A -1
C19 C 0.2560(5) 0.0828(4) 0.49793(11) 0.0484(9) Uani 1 1 d . A -1
H19A H 0.1488 0.0759 0.5146 0.058 Uiso 1 1 calc R A -1
C20 C 0.2719(4) 0.1752(3) 0.45753(11) 0.0391(7) Uani 1 1 d . A -1
H20A H 0.1752 0.2318 0.4468 0.047 Uiso 1 1 calc R A -1
C21 C 0.4269(4) 0.1871(3) 0.43212(10) 0.0310(6) Uani 1 1 d . A -1
O4A O 0.5004(19) 0.1827(17) 0.3498(6) 0.0507(7) Uani 0.103(4) 1 d PD A -2

loop_
_atom_site_aniso_label
_atom_site_aniso_U_11
_atom_site_aniso_U_22
_atom_site_aniso_U_33
_atom_site_aniso_U_23
_atom_site_aniso_U_13
_atom_site_aniso_U_12
S1 0.0287(4) 0.0322(4) 0.0378(4) 0.0009(3) -0.0064(3) -0.0015(3)
O1 0.0498(14) 0.0474(12) 0.0354(11) 0.0042(9) -0.0087(10) 0.0012(10)
O2 0.0220(10) 0.0414(12) 0.0673(14) 0.0023(11) 0.0009(9) -0.0047(9)
O3 0.0342(12) 0.0362(12) 0.0773(16) 0.0061(11) -0.0116(11) -0.0083(10)
O4 0.0448(16) 0.0420(14) 0.0652(17) -0.0098(12) 0.0053(13) 0.0082(12)
N1 0.0271(12) 0.0266(12) 0.0366(13) 0.0020(10) -0.0056(10) -0.0011(10)
C1 0.0397(17) 0.0282(14) 0.0454(18) -0.0041(12) -0.0051(14) -0.0025(13)
C2 0.0265(14) 0.0303(14) 0.0361(16) 0.0004(12) -0.0017(12) 0.0025(12)
C3 0.0306(16) 0.0417(17) 0.0373(16) 0.0059(13) 0.0021(13) 0.0012(14)
C4 0.045(2) 0.0474(18) 0.0297(16) 0.0011(13) -0.0073(14) 0.0016(15)
C5 0.0464(19) 0.0441(18) 0.0438(18) -0.0055(14) -0.0113(15) -0.0005(15)
C6 0.0239(13) 0.0345(15) 0.0382(16) 0.0024(13) -0.0037(12) 0.0021(13)
C7 0.0307(15) 0.0532(18) 0.0446(17) 0.0121(15) -0.0041(14) 0.0080(17)
C8 0.0333(14) 0.0419(16) 0.0400(16) 0.0017(14) 0.0045(14) 0.0089(16)
C9 0.041(2) 0.063(2) 0.0441(19) 0.0114(16) 0.0107(15) 0.0089(17)
C10 0.046(2) 0.051(2) 0.055(2) 0.0165(16) 0.0028(16) -0.0025(17)
C11 0.0296(16) 0.0336(16) 0.0429(17) 0.0032(13) 0.0024(13) -0.0022(13)
C12 0.0268(14) 0.0255(13) 0.0466(17) -0.0014(12) 0.0018(14) -0.0027(13)
C13 0.0362(17) 0.0390(17) 0.0402(17) -0.0009(14) 0.0022(14) -0.0052(13)
C14 0.0333(17) 0.0404(18) 0.069(2) -0.0087(16) 0.0114(16) 0.0014(15)
C15 0.0330(17) 0.0471(19) 0.058(2) 0.0007(15) -0.0075(15) 0.0076(15)
C16 0.0346(17) 0.0306(14) 0.0398(16) -0.0049(12) -0.0073(13) -0.0012(13)
C17 0.053(2) 0.0409(17) 0.0460(18) 0.0021(14) -0.0191(17) -0.0048(18)
C18 0.071(3) 0.0442(19) 0.0390(18) 0.0022(15) -0.0036(18) -0.0147(18)
C19 0.056(2) 0.0416(17) 0.048(2) -0.0014(14) 0.0165(18) -0.0055(17)
C20 0.0396(17) 0.0308(15) 0.0471(18) -0.0033(13) 0.0070(15) -0.0014(14)
C21 0.0323(17) 0.0258(13) 0.0350(15) -0.0048(11) 0.0002(13) -0.0025(12)
O4A 0.0448(16) 0.0420(14) 0.0652(17) -0.0098(12) 0.0053(13) 0.0082(12)

loop_
_atom_type_symbol
_atom_type_description
_atom_type_scat_dispersion_real
_atom_type_scat_dispersion_imag
_atom_type_scat_source
C C 0.0033 0.0016 'International Tables Vol C Tables 4.2.6.8 and 6.1.1.4'
H H 0.0000 0.0000 'International Tables Vol C Tables 4.2.6.8 and 6.1.1.4'
N N 0.0061 0.0033 'International Tables Vol C Tables 4.2.6.8 and 6.1.1.4'
O O 0.0106 0.0060 'International Tables Vol C Tables 4.2.6.8 and 6.1.1.4'
S S 0.1246 0.1234 'International Tables Vol C Tables 4.2.6.8 and 6.1.1.4'

loop_
_geom_angle_atom_site_label_1
_geom_angle_atom_site_label_2
_geom_angle_atom_site_label_3
_geom_angle
O2 S1 O1 117.69(13)
O2 S1 N1 110.54(12)
O1 S1 N1 108.45(12)
O2 S1 C1 111.24(14)
O1 S1 C1 110.94(14)
N1 S1 C1 95.75(13)
C15 O4 C14 59.2(2)
C11 N1 C6 116.7(2)
C11 N1 S1 122.04(19)
C6 N1 S1 111.34(17)
C2 C1 S1 107.48(19)
C1 C2 C8 117.2(2)
C1 C2 C6 109.1(2)
C8 C2 C6 104.8(2)
C1 C2 C3 118.1(2)
C8 C2 C3 102.1(2)
C6 C2 C3 103.9(2)
C9 C3 C10 106.5(3)
C9 C3 C4 114.7(3)
C10 C3 C4 114.3(3)
C9 C3 C2 115.5(2)
C10 C3 C2 113.3(2)
C4 C3 C2 92.4(2)
C5 C4 C3 102.5(2)
C5 C4 C7 107.6(3)
C3 C4 C7 102.7(2)
C4 C5 C6 101.6(2)
N1 C6 C2 107.3(2)
N1 C6 C5 116.2(2)
C2 C6 C5 104.0(2)
C8 C7 C4 103.6(2)
C2 C8 C7 102.3(2)
O3 C11 N1 119.4(3)
O3 C11 C12 121.8(3)
N1 C11 C12 118.7(2)
C13 C12 C21 121.6(3)
C13 C12 C11 119.7(3)
C21 C12 C11 118.7(2)
C12 C13 C14 121.6(3)
C13 C14 C15 118.0(3)
C13 C14 O4 112.5(3)
C15 C14 O4 60.2(2)
C14 C15 C16 119.5(3)
C14 C15 O4 60.6(2)
C16 C15 O4 113.3(3)
C17 C16 C21 120.2(3)
C17 C16 C15 120.0(3)
C21 C16 C15 119.7(3)
C18 C17 C16 119.9(3)
C19 C18 C17 120.3(3)
C20 C19 C18 120.1(3)
C19 C20 C21 121.3(3)
C20 C21 C16 118.2(3)
C20 C21 C12 122.7(3)
C16 C21 C12 119.0(2)

loop_
_geom_bond_atom_site_label_1
_geom_bond_atom_site_label_2
_geom_bond_distance
S1 O2 1.426(2)
S1 O1 1.433(2)
S1 N1 1.710(2)
S1 C1 1.789(3)
O3 C11 1.219(3)
O4 C15 1.475(4)
O4 C14 1.480(4)
N1 C11 1.397(4)
N1 C6 1.477(3)
C1 C2 1.517(4)
C2 C8 1.533(4)
C2 C6 1.541(4)
C2 C3 1.557(4)
C3 C9 1.530(4)
C3 C10 1.538(4)
C3 C4 1.544(4)
C4 C5 1.540(4)
C4 C7 1.547(4)
C5 C6 1.546(4)
C7 C8 1.545(4)
C11 C12 1.488(4)
C12 C13 1.345(4)
C12 C21 1.476(4)
C13 C14 1.452(4)
C14 C15 1.460(5)
C15 C16 1.462(4)
C16 C17 1.400(4)
C16 C21 1.404(4)
C17 C18 1.381(5)
C18 C19 1.380(5)
C19 C20 1.379(4)
C20 C21 1.392(4)
